data_4107615
loop_
_publ_author_name
'Christopher Wilhelm'
'Stephen A. Boyd'
'Samrat Chawda'
'Frank W. Fowler'
'Nancy S. Goroff'
'Gary P. Halada'
'Clare P. Grey'
'Joseph W. Lauher'
'Liang Luo'
'C. David Martin'
'John B. Parise'
'Cathy Tarabrella'
'Jeffrey A. Webb'

_publ_section_title
;
 Pressure-Induced Polymerization of Diiodobutadiyne in Assembled
 Cocrystals
;
_journal_name_full 'Journal of the American Chemical Society'
_journal_page_first 4415
_journal_page_last 4420
_journal_paper_doi 10.1021/ja0782910
_journal_volume 130
_journal_year 2008
_chemical_formula_moiety 'C14 H14 N4 O2, C4 I2'
_chemical_formula_sum 'C18 H14 I2 N4 O2'
_chemical_formula_weight 572.13
_chemical_name_common Compound_1_4_Pressed_to_3GPa
_chemical_name_systematic
; 
 ? 
;
_space_group_IT_number 2
_symmetry_cell_setting triclinic
_symmetry_space_group_name_Hall '-P 1'
_symmetry_space_group_name_H-M 'P -1'
_atom_sites_solution_hydrogens geom
_atom_sites_solution_primary direct
_atom_sites_solution_secondary difmap
_audit_creation_method SHELXL-97
_cell_angle_alpha 74.067(9)
_cell_angle_beta 89.448(11)
_cell_angle_gamma 75.687(8)
_cell_formula_units_Z 1
_cell_length_a 5.025(3)
_cell_length_b 7.676(4)
_cell_length_c 13.931(8)
_cell_measurement_temperature 298(2)
_cell_volume 499.7(5)
_computing_cell_refinement 'Bruker SMART'
_computing_data_collection 'Bruker SMART'
_computing_data_reduction 'Bruker SAINT'
_computing_molecular_graphics 'Bruker SHELXTL'
_computing_publication_material 'Bruker SHELXTL'
_computing_structure_refinement 'SHELXL-97 (Sheldrick, 1997)'
_computing_structure_solution 'SHELXS-97 (Sheldrick, 1990)'
_diffrn_ambient_temperature 298(2)
_diffrn_measured_fraction_theta_full 0.990
_diffrn_measured_fraction_theta_max 0.990
_diffrn_measurement_device_type 'CCD area detector'
_diffrn_measurement_method 'phi and omega scans'
_diffrn_radiation_monochromator graphite
_diffrn_radiation_source 'fine-focus sealed tube'
_diffrn_radiation_type MoK\a
_diffrn_radiation_wavelength 0.71073
_diffrn_reflns_av_R_equivalents 0.0474
_diffrn_reflns_av_sigmaI/netI 0.0766
_diffrn_reflns_limit_h_max 5
_diffrn_reflns_limit_h_min -5
_diffrn_reflns_limit_k_max 8
_diffrn_reflns_limit_k_min -6
_diffrn_reflns_limit_l_max 15
_diffrn_reflns_limit_l_min -10
_diffrn_reflns_number 2137
_diffrn_reflns_theta_full 23.33
_diffrn_reflns_theta_max 23.33
_diffrn_reflns_theta_min 1.52
_exptl_absorpt_coefficient_mu 3.166
_exptl_absorpt_correction_type none
_exptl_crystal_colour blue
_exptl_crystal_density_diffrn 1.901
_exptl_crystal_density_meas 1.9
_exptl_crystal_description hexagon
_exptl_crystal_F_000 272
_exptl_crystal_size_max 0.40
_exptl_crystal_size_mid 0.20
_exptl_crystal_size_min 0.20
_refine_diff_density_max 0.729
_refine_diff_density_min -0.533
_refine_diff_density_rms 0.152
_refine_ls_extinction_method none
_refine_ls_goodness_of_fit_ref 0.975
_refine_ls_hydrogen_treatment constr
_refine_ls_matrix_type full
_refine_ls_number_parameters 118
_refine_ls_number_reflns 1445
_refine_ls_number_restraints 0
_refine_ls_restrained_S_all 0.975
_refine_ls_R_factor_all 0.0811
_refine_ls_R_factor_gt 0.0405
_refine_ls_shift/su_max 0.007
_refine_ls_shift/su_mean 0.001
_refine_ls_structure_factor_coef Fsqd
_refine_ls_weighting_details 'calc w=1/[\s^2^(Fo^2^)+(0.0771P)^2^+0.0000P] where P=(Fo^2^+2Fc^2^)/3'
_refine_ls_weighting_scheme calc
_refine_ls_wR_factor_gt 0.0977
_refine_ls_wR_factor_ref 0.1415
_reflns_number_gt 904
_reflns_number_total 1445
_reflns_threshold_expression >2sigma(I)
_cod_data_source_file ja0782910-file004.cif
_cod_data_source_block Compound_1_4_pressed_to_3GPa
_cod_database_code 4107615

loop_
_symmetry_equiv_pos_as_xyz
'x, y, z'
'-x, -y, -z'

loop_
_atom_site_label
_atom_site_type_symbol
_atom_site_fract_x
_atom_site_fract_y
_atom_site_fract_z
_atom_site_U_iso_or_equiv
_atom_site_adp_type
_atom_site_occupancy
_atom_site_symmetry_multiplicity
_atom_site_calc_flag
_atom_site_refinement_flags
I1 I 1.25022(18) 0.29428(11) 0.15051(7) 0.0772(4) Uani 1 1 d .
N1 N -0.516(2) 0.4970(14) 0.2505(9) 0.072(3) Uani 1 1 d .
C9 C 1.037(3) 0.0550(18) 0.0257(9) 0.072(3) Uani 1 1 d .
C7 C 1.112(3) 0.1500(19) 0.0712(9) 0.077(4) Uani 1 1 d .
C4 C -0.331(2) 0.7640(16) 0.2037(9) 0.065(3) Uani 1 1 d .
H4 H -0.3056 0.8661 0.1534 0.078 Uiso 1 1 calc R
C2 C -0.279(2) 0.5817(18) 0.3705(9) 0.069(3) Uani 1 1 d .
H2 H -0.2171 0.5571 0.4367 0.083 Uiso 1 1 calc R
C1 C -0.417(3) 0.4691(18) 0.3441(10) 0.078(4) Uani 1 1 d .
H1 H -0.4436 0.3667 0.3935 0.094 Uiso 1 1 calc R
C5 C -0.233(2) 0.7321(17) 0.2989(9) 0.059(3) Uani 1 1 d .
C6 C -0.072(2) 0.865(2) 0.3179(9) 0.077(4) Uani 1 1 d .
H6A H 0.1235 0.8060 0.3206 0.092 Uiso 1 1 calc R
H6B H -0.1113 0.9778 0.2621 0.092 Uiso 1 1 calc R
C3 C -0.469(3) 0.6414(19) 0.1822(10) 0.075(4) Uani 1 1 d .
H3 H -0.5325 0.6628 0.1164 0.090 Uiso 1 1 calc R
N3 N -0.1350(17) 0.9166(13) 0.4092(7) 0.062(2) Uani 1 1 d .
H3A H -0.2935 0.9164 0.4330 0.074 Uiso 1 1 calc R
C11 C 0.052(2) 0.9646(15) 0.4564(8) 0.055(3) Uani 1 1 d .
O1 O 0.2920(15) 0.9516(13) 0.4339(6) 0.084(3) Uani 1 1 d .

loop_
_atom_site_aniso_label
_atom_site_aniso_U_11
_atom_site_aniso_U_22
_atom_site_aniso_U_33
_atom_site_aniso_U_23
_atom_site_aniso_U_13
_atom_site_aniso_U_12
I1 0.0878(7) 0.0760(6) 0.0885(7) -0.0441(5) 0.0013(4) -0.0346(4)
N1 0.077(7) 0.061(6) 0.090(9) -0.037(6) 0.010(6) -0.023(5)
C9 0.082(8) 0.082(9) 0.071(8) -0.034(7) 0.004(7) -0.039(7)
C7 0.081(9) 0.096(9) 0.072(9) -0.032(8) 0.008(7) -0.044(8)
C4 0.069(7) 0.071(7) 0.068(8) -0.030(6) 0.003(6) -0.025(6)
C2 0.076(8) 0.086(9) 0.054(8) -0.031(7) -0.003(6) -0.024(7)
C1 0.093(9) 0.083(9) 0.068(9) -0.027(7) -0.005(7) -0.035(8)
C5 0.045(6) 0.089(9) 0.059(7) -0.043(7) 0.003(5) -0.020(6)
C6 0.060(7) 0.129(11) 0.075(8) -0.064(8) 0.018(6) -0.048(7)
C3 0.082(8) 0.093(9) 0.071(9) -0.051(8) -0.006(7) -0.030(7)
N3 0.046(5) 0.089(7) 0.072(6) -0.052(5) -0.007(5) -0.021(5)
C11 0.043(7) 0.072(7) 0.063(7) -0.035(6) 0.002(5) -0.017(5)
O1 0.039(5) 0.152(8) 0.098(6) -0.085(6) 0.018(4) -0.037(5)

loop_
_atom_type_symbol
_atom_type_description
_atom_type_scat_dispersion_real
_atom_type_scat_dispersion_imag
_atom_type_scat_source
C C 0.0033 0.0016 'International Tables Vol C Tables 4.2.6.8 and 6.1.1.4'
H H 0.0000 0.0000 'International Tables Vol C Tables 4.2.6.8 and 6.1.1.4'
N N 0.0061 0.0033 'International Tables Vol C Tables 4.2.6.8 and 6.1.1.4'
O O 0.0106 0.0060 'International Tables Vol C Tables 4.2.6.8 and 6.1.1.4'
I I -0.4742 1.8119 'International Tables Vol C Tables 4.2.6.8 and 6.1.1.4'

loop_
_geom_angle_atom_site_label_1
_geom_angle_atom_site_label_2
_geom_angle_atom_site_label_3
_geom_angle
_geom_angle_site_symmetry_3
C3 N1 C1 116.4(10) .
C7 C9 C9 178.0(18) 2_755
C9 C7 I1 176.8(13) .
C5 C4 C3 118.9(12) .
C1 C2 C5 119.5(11) .
N1 C1 C2 123.7(12) .
C4 C5 C2 118.2(10) .
C4 C5 C6 117.0(11) .
C2 C5 C6 124.7(11) .
N3 C6 C5 113.5(9) .
N1 C3 C4 123.2(12) .
C11 N3 C6 119.9(9) .
O1 C11 N3 124.7(9) .
O1 C11 C11 121.3(11) 2_576
N3 C11 C11 114.0(11) 2_576

loop_
_geom_bond_atom_site_label_1
_geom_bond_atom_site_label_2
_geom_bond_distance
_geom_bond_site_symmetry_2
I1 C7 2.000(12) .
N1 C3 1.317(15) .
N1 C1 1.341(15) .
C9 C7 1.211(15) .
C9 C9 1.36(2) 2_755
C4 C5 1.355(15) .
C4 C3 1.395(16) .
C2 C1 1.353(16) .
C2 C5 1.371(17) .
C5 C6 1.525(15) .
C6 N3 1.443(13) .
N3 C11 1.330(12) .
C11 O1 1.229(11) .
C11 C11 1.50(2) 2_576
